data_2231851
loop_
_publ_author_name
'Yao, Lan'
'Zhao, Chang-Qiu'

_publ_section_title
;
 7-Phenyl-7<i>H</i>-dinaphtho[2,1-<i>b</i>:1',2'-<i>d</i>]phosphole
 7-oxide
;
_journal_coeditor_code CV5145
_journal_issue 10
_journal_name_full 'Acta Crystallographica Section E'
_journal_page_first o2799
_journal_paper_doi 10.1107/S1600536811038177
_journal_volume 67
_journal_year 2011
_chemical_formula_iupac 'C26 H17 O P'
_chemical_formula_moiety 'C26 H17 O P'
_chemical_formula_sum 'C26 H17 O P'
_chemical_formula_weight 376.37
_chemical_name_systematic
;
7-Phenyl-7<i>H</i>-dinaphtho[2,1-<i>b</i>:1',2'-<i>d</i>]phosphole 7-oxide
;
_space_group_IT_number 4
_symmetry_cell_setting monoclinic
_symmetry_space_group_name_Hall 'P 2yb'
_symmetry_space_group_name_H-M 'P 1 21 1'
_atom_sites_solution_hydrogens geom
_atom_sites_solution_primary direct
_atom_sites_solution_secondary difmap
_audit_creation_method SHELXL-97
_cell_angle_alpha 90.00
_cell_angle_beta 94.7460(10)
_cell_angle_gamma 90.00
_cell_formula_units_Z 2
_cell_length_a 10.9637(12)
_cell_length_b 8.0627(8)
_cell_length_c 11.0352(13)
_cell_measurement_reflns_used 1467
_cell_measurement_temperature 298(2)
_cell_measurement_theta_max 25.901
_cell_measurement_theta_min 2.5165
_cell_volume 972.13(18)
_computing_cell_refinement 'SAINT (Bruker, 2007)'
_computing_data_collection 'SMART (Bruker, 2007)'
_computing_data_reduction 'SAINT (Bruker, 2007)'
_computing_molecular_graphics 'SHELXTL (Sheldrick, 2008)'
_computing_publication_material 'SHELXTL (Sheldrick, 2008)'
_computing_structure_refinement 'SHELXL97 (Sheldrick, 2008)'
_computing_structure_solution 'SHELXS97 (Sheldrick, 2008)'
_diffrn_ambient_temperature 298(2)
_diffrn_measured_fraction_theta_full 0.998
_diffrn_measured_fraction_theta_max 0.998
_diffrn_measurement_device_type 'Bruker SMART 1000 CCD area-detector'
_diffrn_measurement_method 'phi and omega scans'
_diffrn_radiation_monochromator graphite
_diffrn_radiation_source 'fine-focus sealed tube'
_diffrn_radiation_type MoK\a
_diffrn_radiation_wavelength 0.71073
_diffrn_reflns_av_R_equivalents 0.0274
_diffrn_reflns_av_sigmaI/netI 0.0583
_diffrn_reflns_limit_h_max 13
_diffrn_reflns_limit_h_min -8
_diffrn_reflns_limit_k_max 9
_diffrn_reflns_limit_k_min -9
_diffrn_reflns_limit_l_max 13
_diffrn_reflns_limit_l_min -11
_diffrn_reflns_number 4947
_diffrn_reflns_theta_full 25.02
_diffrn_reflns_theta_max 25.02
_diffrn_reflns_theta_min 2.52
_exptl_absorpt_coefficient_mu 0.155
_exptl_absorpt_correction_T_max 0.9802
_exptl_absorpt_correction_T_min 0.9609
_exptl_absorpt_correction_type multi-scan
_exptl_absorpt_process_details '(SADABS; Sheldrick, 1996)'
_exptl_crystal_colour colourless
_exptl_crystal_density_diffrn 1.286
_exptl_crystal_density_method 'not measured'
_exptl_crystal_description block
_exptl_crystal_F_000 392
_exptl_crystal_size_max 0.26
_exptl_crystal_size_mid 0.17
_exptl_crystal_size_min 0.13
_refine_diff_density_max 0.250
_refine_diff_density_min -0.206
_refine_ls_abs_structure_details 'Flack (1983); 1455 Friedel pairs'
_refine_ls_abs_structure_Flack 0.00(9)
_refine_ls_extinction_method none
_refine_ls_goodness_of_fit_ref 1.028
_refine_ls_hydrogen_treatment constr
_refine_ls_matrix_type full
_refine_ls_number_parameters 253
_refine_ls_number_reflns 3317
_refine_ls_number_restraints 1
_refine_ls_restrained_S_all 1.028
_refine_ls_R_factor_all 0.0622
_refine_ls_R_factor_gt 0.0424
_refine_ls_shift/su_max 0.000
_refine_ls_shift/su_mean 0.000
_refine_ls_structure_factor_coef Fsqd
_refine_ls_weighting_details 'calc w=1/[\s^2^(Fo^2^)+(0.0113P)^2^] where P=(Fo^2^+2Fc^2^)/3'
_refine_ls_weighting_scheme calc
_refine_ls_wR_factor_gt 0.0608
_refine_ls_wR_factor_ref 0.0646
_reflns_number_gt 2431
_reflns_number_total 3317
_reflns_threshold_expression >2sigma(I)
_cod_data_source_file cv5145.cif
_cod_data_source_block I
_cod_original_sg_symbol_H-M 'P 21'
_cod_database_code 2231851

loop_
_symmetry_equiv_pos_as_xyz
'x, y, z'
'-x, y+1/2, -z'

loop_
_atom_site_type_symbol
_atom_site_label
_atom_site_fract_x
_atom_site_fract_y
_atom_site_fract_z
_atom_site_U_iso_or_equiv
_atom_site_adp_type
_atom_site_calc_flag
_atom_site_refinement_flags
_atom_site_occupancy
_atom_site_symmetry_multiplicity
O O1 0.90190(19) 0.5234(2) 0.13528(15) 0.0670(6) Uani d . 1 1
P P1 0.81611(7) 0.41973(10) 0.20150(6) 0.0522(2) Uani d . 1 1
C C1 0.6484(3) 0.4877(3) 0.3524(2) 0.0407(7) Uani d . 1 1
C C2 0.6672(3) 0.4991(3) 0.2295(2) 0.0452(7) Uani d . 1 1
C C3 0.5726(3) 0.5462(4) 0.1420(2) 0.0563(8) Uani d . 1 1
H H3 0.5873 0.5517 0.0603 0.068 Uiso calc R 1 1
C C4 0.4601(3) 0.5835(3) 0.1773(3) 0.0599(8) Uani d . 1 1
H H4 0.4009 0.6272 0.1210 0.072 Uiso calc R 1 1
C C5 0.4318(3) 0.5569(3) 0.2986(3) 0.0519(8) Uani d . 1 1
C C6 0.5254(3) 0.4972(3) 0.3874(2) 0.0437(7) Uani d . 1 1
C C7 0.4870(3) 0.4388(4) 0.5001(2) 0.0530(7) Uani d . 1 1
H H7 0.5438 0.3892 0.5561 0.064 Uiso calc R 1 1
C C8 0.3681(3) 0.4543(4) 0.5274(3) 0.0653(9) Uani d . 1 1
H H8 0.3448 0.4142 0.6010 0.078 Uiso calc R 1 1
C C9 0.2806(3) 0.5308(4) 0.4447(3) 0.0709(10) Uani d . 1 1
H H9 0.2018 0.5496 0.4670 0.085 Uiso calc R 1 1
C C10 0.3107(3) 0.5773(4) 0.3326(3) 0.0670(9) Uani d . 1 1
H H10 0.2512 0.6229 0.2775 0.080 Uiso calc R 1 1
C C11 0.7644(2) 0.4480(3) 0.4292(2) 0.0423(7) Uani d . 1 1
C C12 0.8558(2) 0.3895(3) 0.3616(2) 0.0447(7) Uani d . 1 1
C C13 0.9672(3) 0.3282(4) 0.4170(3) 0.0574(8) Uani d . 1 1
H H13 1.0266 0.2876 0.3693 0.069 Uiso calc R 1 1
C C14 0.9880(3) 0.3285(4) 0.5413(3) 0.0590(9) Uani d . 1 1
H H14 1.0580 0.2786 0.5781 0.071 Uiso calc R 1 1
C C15 0.9036(3) 0.4043(4) 0.6133(2) 0.0499(7) Uani d . 1 1
C C16 0.7915(3) 0.4729(3) 0.5589(2) 0.0452(7) Uani d . 1 1
C C17 0.7202(3) 0.5734(3) 0.6322(2) 0.0552(8) Uani d . 1 1
H H17 0.6510 0.6268 0.5968 0.066 Uiso calc R 1 1
C C18 0.7516(3) 0.5927(4) 0.7538(3) 0.0667(9) Uani d . 1 1
H H18 0.7039 0.6589 0.8002 0.080 Uiso calc R 1 1
C C19 0.8567(3) 0.5122(4) 0.8097(3) 0.0711(10) Uani d . 1 1
H H19 0.8749 0.5208 0.8933 0.085 Uiso calc R 1 1
C C20 0.9316(3) 0.4221(4) 0.7416(2) 0.0644(8) Uani d . 1 1
H H20 1.0012 0.3720 0.7790 0.077 Uiso calc R 1 1
C C21 0.7879(3) 0.2185(3) 0.1327(2) 0.0501(8) Uani d . 1 1
C C22 0.6998(3) 0.1138(4) 0.1745(2) 0.0703(10) Uani d . 1 1
H H22 0.6498 0.1511 0.2329 0.084 Uiso calc R 1 1
C C23 0.6864(3) -0.0466(5) 0.1290(3) 0.0860(11) Uani d . 1 1
H H23 0.6280 -0.1174 0.1572 0.103 Uiso calc R 1 1
C C24 0.7609(3) -0.0997(4) 0.0415(2) 0.0720(10) Uani d . 1 1
H H24 0.7527 -0.2075 0.0121 0.086 Uiso calc R 1 1
C C25 0.8467(3) 0.0030(4) -0.0029(2) 0.0640(9) Uani d . 1 1
H H25 0.8951 -0.0340 -0.0627 0.077 Uiso calc R 1 1
C C26 0.8599(3) 0.1633(4) 0.0430(2) 0.0541(8) Uani d . 1 1
H H26 0.9175 0.2341 0.0135 0.065 Uiso calc R 1 1

loop_
_atom_site_aniso_label
_atom_site_aniso_U_11
_atom_site_aniso_U_22
_atom_site_aniso_U_33
_atom_site_aniso_U_12
_atom_site_aniso_U_13
_atom_site_aniso_U_23
O1 0.0700(14) 0.0669(14) 0.0672(13) -0.0132(12) 0.0243(11) 0.0051(11)
P1 0.0559(5) 0.0518(5) 0.0497(4) -0.0046(5) 0.0092(4) -0.0004(4)
C1 0.0473(19) 0.0344(15) 0.0398(16) -0.0025(13) -0.0004(13) -0.0029(12)
C2 0.0487(19) 0.0425(17) 0.0440(16) -0.0046(14) 0.0014(14) -0.0004(13)
C3 0.064(2) 0.0561(19) 0.0476(18) -0.0035(18) -0.0030(17) 0.0003(15)
C4 0.058(2) 0.056(2) 0.062(2) 0.0044(18) -0.0135(17) 0.0009(16)
C5 0.049(2) 0.0460(18) 0.060(2) 0.0014(16) -0.0009(17) -0.0092(15)
C6 0.0422(18) 0.0421(17) 0.0463(16) -0.0029(14) 0.0003(14) -0.0081(13)
C7 0.052(2) 0.0500(18) 0.0570(17) -0.0023(18) 0.0072(14) -0.0078(16)
C8 0.065(2) 0.061(2) 0.071(2) -0.007(2) 0.0170(18) -0.0120(18)
C9 0.051(2) 0.071(2) 0.092(3) 0.002(2) 0.014(2) -0.026(2)
C10 0.053(2) 0.061(2) 0.085(2) 0.0067(18) -0.0076(19) -0.0237(19)
C11 0.0437(17) 0.0383(17) 0.0442(15) -0.0042(14) -0.0016(13) -0.0024(13)
C12 0.0407(18) 0.0426(19) 0.0505(16) -0.0013(15) 0.0026(14) -0.0036(14)
C13 0.047(2) 0.0593(19) 0.067(2) -0.0005(17) 0.0077(17) -0.0057(16)
C14 0.044(2) 0.059(2) 0.072(2) -0.0013(17) -0.0088(18) 0.0041(17)
C15 0.0506(19) 0.0494(18) 0.0488(17) -0.0048(18) -0.0022(15) -0.0006(16)
C16 0.0475(19) 0.0418(18) 0.0452(16) -0.0038(14) -0.0017(14) 0.0019(13)
C17 0.063(2) 0.054(2) 0.0480(18) 0.0026(17) 0.0000(16) -0.0047(15)
C18 0.085(3) 0.072(2) 0.0428(18) -0.005(2) -0.0008(17) -0.0093(16)
C19 0.083(3) 0.084(3) 0.0433(19) -0.012(2) -0.0124(18) -0.0026(17)
C20 0.063(2) 0.072(2) 0.0548(19) -0.006(2) -0.0160(16) 0.005(2)
C21 0.060(2) 0.050(2) 0.0409(17) 0.0031(16) 0.0077(15) 0.0005(13)
C22 0.105(3) 0.056(2) 0.0545(19) -0.019(2) 0.0333(19) -0.0145(16)
C23 0.129(3) 0.067(3) 0.065(2) -0.030(2) 0.026(2) -0.0043(18)
C24 0.099(3) 0.058(2) 0.057(2) 0.000(2) -0.0018(19) -0.0132(18)
C25 0.070(2) 0.072(2) 0.0487(19) 0.019(2) -0.0009(16) -0.0050(17)
C26 0.053(2) 0.061(2) 0.0479(18) 0.0046(17) 0.0022(15) 0.0022(16)

loop_
_atom_type_symbol
_atom_type_description
_atom_type_scat_dispersion_real
_atom_type_scat_dispersion_imag
_atom_type_scat_source
C C 0.0033 0.0016 'International Tables Vol C Tables 4.2.6.8 and 6.1.1.4'
H H 0.0000 0.0000 'International Tables Vol C Tables 4.2.6.8 and 6.1.1.4'
O O 0.0106 0.0060 'International Tables Vol C Tables 4.2.6.8 and 6.1.1.4'
P P 0.1023 0.0942 'International Tables Vol C Tables 4.2.6.8 and 6.1.1.4'

loop_
_geom_angle_atom_site_label_1
_geom_angle_atom_site_label_2
_geom_angle_atom_site_label_3
_geom_angle
O1 P1 C12 116.43(12)
O1 P1 C2 120.06(12)
C12 P1 C2 91.62(12)
O1 P1 C21 112.92(12)
C12 P1 C21 108.04(12)
C2 P1 C21 105.37(13)
C2 C1 C6 118.6(2)
C2 C1 C11 112.1(3)
C6 C1 C11 129.0(2)
C1 C2 C3 121.7(3)
C1 C2 P1 110.7(2)
C3 C2 P1 127.1(2)
C4 C3 C2 119.8(3)
C4 C3 H3 120.1
C2 C3 H3 120.1
C3 C4 C5 120.9(3)
C3 C4 H4 119.6
C5 C4 H4 119.6
C4 C5 C10 121.1(3)
C4 C5 C6 119.6(3)
C10 C5 C6 119.2(3)
C7 C6 C1 124.7(3)
C7 C6 C5 117.3(3)
C1 C6 C5 117.7(2)
C8 C7 C6 121.2(3)
C8 C7 H7 119.4
C6 C7 H7 119.4
C7 C8 C9 120.5(3)
C7 C8 H8 119.8
C9 C8 H8 119.8
C10 C9 C8 120.4(3)
C10 C9 H9 119.8
C8 C9 H9 119.8
C9 C10 C5 120.8(3)
C9 C10 H10 119.6
C5 C10 H10 119.6
C12 C11 C16 118.8(2)
C12 C11 C1 112.7(2)
C16 C11 C1 128.4(2)
C11 C12 C13 121.8(2)
C11 C12 P1 110.9(2)
C13 C12 P1 127.1(2)
C14 C13 C12 119.9(3)
C14 C13 H13 120.0
C12 C13 H13 120.0
C13 C14 C15 120.2(3)
C13 C14 H14 119.9
C15 C14 H14 119.9
C14 C15 C20 120.3(3)
C14 C15 C16 120.8(2)
C20 C15 C16 118.8(3)
C17 C16 C15 118.2(2)
C17 C16 C11 124.2(2)
C15 C16 C11 117.3(2)
C18 C17 C16 121.1(3)
C18 C17 H17 119.4
C16 C17 H17 119.4
C17 C18 C19 120.3(3)
C17 C18 H18 119.8
C19 C18 H18 119.8
C20 C19 C18 120.5(3)
C20 C19 H19 119.8
C18 C19 H19 119.8
C19 C20 C15 120.6(3)
C19 C20 H20 119.7
C15 C20 H20 119.7
C26 C21 C22 119.6(3)
C26 C21 P1 120.0(2)
C22 C21 P1 120.3(2)
C23 C22 C21 120.1(3)
C23 C22 H22 120.0
C21 C22 H22 120.0
C22 C23 C24 119.2(3)
C22 C23 H23 120.4
C24 C23 H23 120.4
C25 C24 C23 121.6(3)
C25 C24 H24 119.2
C23 C24 H24 119.2
C24 C25 C26 118.9(3)
C24 C25 H25 120.5
C26 C25 H25 120.5
C21 C26 C25 120.6(3)
C21 C26 H26 119.7
C25 C26 H26 119.7

loop_
_geom_bond_atom_site_label_1
_geom_bond_atom_site_label_2
_geom_bond_distance
O1 P1 1.4937(18)
P1 C12 1.801(2)
P1 C2 1.803(3)
P1 C21 1.807(3)
C1 C2 1.391(3)
C1 C6 1.435(3)
C1 C11 1.503(3)
C2 C3 1.410(3)
C3 C4 1.357(4)
C3 H3 0.9300
C4 C5 1.415(3)
C4 H4 0.9300
C5 C10 1.419(4)
C5 C6 1.443(3)
C6 C7 1.425(3)
C7 C8 1.368(3)
C7 H7 0.9300
C8 C9 1.410(4)
C8 H8 0.9300
C9 C10 1.359(4)
C9 H9 0.9300
C10 H10 0.9300
C11 C12 1.381(3)
C11 C16 1.451(3)
C12 C13 1.409(3)
C13 C14 1.372(3)
C13 H13 0.9300
C14 C15 1.408(3)
C14 H14 0.9300
C15 C20 1.431(3)
C15 C16 1.434(3)
C16 C17 1.424(3)
C17 C18 1.366(3)
C17 H17 0.9300
C18 C19 1.418(4)
C18 H18 0.9300
C19 C20 1.366(4)
C19 H19 0.9300
C20 H20 0.9300
C21 C26 1.389(3)
C21 C22 1.390(4)
C22 C23 1.390(4)
C22 H22 0.9300
C23 C24 1.384(4)
C23 H23 0.9300
C24 C25 1.373(4)
C24 H24 0.9300
C25 C26 1.391(4)
C25 H25 0.9300
C26 H26 0.9300

loop_
_geom_hbond_atom_site_label_D
_geom_hbond_atom_site_label_H
_geom_hbond_atom_site_label_A
_geom_hbond_site_symmetry_A
_geom_hbond_distance_DH
_geom_hbond_distance_HA
_geom_hbond_distance_DA
_geom_hbond_angle_DHA
C25 H25 O1 2_745 0.93 2.47 3.229(4) 138.8

loop_
_geom_torsion_atom_site_label_1
_geom_torsion_atom_site_label_2
_geom_torsion_atom_site_label_3
_geom_torsion_atom_site_label_4
_geom_torsion
C6 C1 C2 C3 10.5(4)
C11 C1 C2 C3 -175.7(2)
C6 C1 C2 P1 -161.64(19)
C11 C1 C2 P1 12.2(3)
O1 P1 C2 C1 -126.99(18)
C12 P1 C2 C1 -4.9(2)
C21 P1 C2 C1 104.28(19)
O1 P1 C2 C3 61.4(3)
C12 P1 C2 C3 -176.5(2)
C21 P1 C2 C3 -67.3(3)
C1 C2 C3 C4 0.7(4)
P1 C2 C3 C4 171.5(2)
C2 C3 C4 C5 -7.7(4)
C3 C4 C5 C10 -172.6(3)
C3 C4 C5 C6 3.1(4)
C2 C1 C6 C7 159.9(2)
C11 C1 C6 C7 -12.7(4)
C2 C1 C6 C5 -14.5(3)
C11 C1 C6 C5 172.9(2)
C4 C5 C6 C7 -166.8(3)
C10 C5 C6 C7 8.9(4)
C4 C5 C6 C1 8.0(4)
C10 C5 C6 C1 -176.2(3)
C1 C6 C7 C8 179.1(3)
C5 C6 C7 C8 -6.4(4)
C6 C7 C8 C9 -0.8(5)
C7 C8 C9 C10 5.7(5)
C8 C9 C10 C5 -2.9(5)
C4 C5 C10 C9 171.3(3)
C6 C5 C10 C9 -4.4(4)
C2 C1 C11 C12 -15.8(3)
C6 C1 C11 C12 157.2(2)
C2 C1 C11 C16 160.2(2)
C6 C1 C11 C16 -26.8(4)
C16 C11 C12 C13 10.5(4)
C1 C11 C12 C13 -173.1(2)
C16 C11 C12 P1 -164.76(18)
C1 C11 C12 P1 11.7(3)
O1 P1 C12 C11 120.84(19)
C2 P1 C12 C11 -4.2(2)
C21 P1 C12 C11 -110.9(2)
O1 P1 C12 C13 -54.1(3)
C2 P1 C12 C13 -179.1(3)
C21 P1 C12 C13 74.2(3)
C11 C12 C13 C14 -1.2(4)
P1 C12 C13 C14 173.2(2)
C12 C13 C14 C15 -6.1(4)
C13 C14 C15 C20 -172.7(3)
C13 C14 C15 C16 3.9(4)
C14 C15 C16 C17 -169.0(3)
C20 C15 C16 C17 7.6(4)
C14 C15 C16 C11 5.3(4)
C20 C15 C16 C11 -178.1(3)
C12 C11 C16 C17 161.6(3)
C1 C11 C16 C17 -14.2(4)
C12 C11 C16 C15 -12.2(4)
C1 C11 C16 C15 172.0(3)
C15 C16 C17 C18 -5.6(4)
C11 C16 C17 C18 -179.4(3)
C16 C17 C18 C19 0.0(4)
C17 C18 C19 C20 3.7(5)
C18 C19 C20 C15 -1.5(5)
C14 C15 C20 C19 172.4(3)
C16 C15 C20 C19 -4.2(5)
O1 P1 C21 C26 11.5(3)
C12 P1 C21 C26 -118.7(2)
C2 P1 C21 C26 144.4(2)
O1 P1 C21 C22 -172.7(2)
C12 P1 C21 C22 57.1(3)
C2 P1 C21 C22 -39.8(3)
C26 C21 C22 C23 1.8(5)
P1 C21 C22 C23 -174.0(3)
C21 C22 C23 C24 -0.5(5)
C22 C23 C24 C25 -1.0(5)
C23 C24 C25 C26 1.1(5)
C22 C21 C26 C25 -1.6(4)
P1 C21 C26 C25 174.1(2)
C24 C25 C26 C21 0.2(4)

loop_
_cod_related_entry_id
_cod_related_entry_database
_cod_related_entry_code
1 ChemSpider 8605017
